data_1100348
loop_
_publ_author_name
'Boche, Gernot'
'Langlotz, Ira'
'Marsch, Michael'
'Harms, Klaus'
'Nudelman, Norma E. S.'

_publ_section_title
;
 [Lithium Piperidide-Piperidine]~4~: Crystal Structure of an Oligomeric
 1:1 Lithium Amide-Amine Mixed Complex, an Intermediate in the N-Lithiation
 of Amines
;
_journal_coden_ASTM ACIEAY
_journal_issue 9
_journal_name_full
;
 Angewandte Chemie, International Edition in English
;
_journal_page_first 1205
_journal_page_last 1207
_journal_paper_doi 10.1002/anie.199212051
_journal_volume 31
_journal_year 1992
_chemical_formula_sum 'C40 H84 Li4 N8'
_space_group_IT_number 33
_symmetry_cell_setting orthorhombic
_symmetry_Int_Tables_number 33
_symmetry_space_group_name_Hall 'P 2c -2n'
_symmetry_space_group_name_H-M 'P n a 21'
_cell_angle_alpha 90
_cell_angle_beta 90
_cell_angle_gamma 90
_cell_formula_units_Z 4
_cell_length_a 22.077(1)
_cell_length_b 12.230(1)
_cell_length_c 16.528(1)
_cod_database_code 1100348

loop_
_symmetry_equiv_pos_site_id
_symmetry_equiv_pos_as_xyz
1 x,y,z
2 -x,-y,1/2+z
3 1/2-x,1/2+y,1/2+z
4 1/2+x,1/2-y,z

loop_
_atom_site_label
_atom_site_type_symbol
_atom_site_fract_x
_atom_site_fract_y
_atom_site_fract_z
N1 N 0.13668(23) 0.74996(34) 0.01846(44)
C1 C 0.10888(25) 0.85240(48) 0.00040(47)
H1 H 0.13604(25) 0.89696(48) -0.03074(47)
H2 H 0.10172(25) 0.88917(48) 0.05082(47)
C2 C 0.04886(25) 0.84449(48) -0.04546(45)
H3 H 0.03348(25) 0.91621(48) -0.05708(45)
H4 H 0.01971(25) 0.80713(48) -0.01240(45)
C3 C 0.05835(29) 0.78217(54) -0.12277(47)
H5 H 0.08340(29) 0.82409(54) -0.15871(47)
H6 H 0.01996(29) 0.77052(54) -0.14867(47)
C4 C 0.08870(26) 0.67433(54) -0.10701(48)
H7 H 0.09848(26) 0.63842(54) -0.15698(48)
H8 H 0.06131(26) 0.62837(54) -0.07737(48)
C5 C 0.14497(26) 0.69347(48) -0.05635(47)
H9 H 0.16252(26) 0.62365(48) -0.04391(47)
H10 H 0.17351(26) 0.73294(48) -0.08901(47)
N2 N 0.05181(18) 0.62332(33) 0.19377(30)
C6 C 0.04715(26) 0.52132(40) 0.23947(49)
H11 H 0.01213(26) 0.52614(40) 0.27372(49)
H12 H 0.08208(26) 0.51388(40) 0.27363(49)
C7 C 0.03998(26) 0.41968(45) 0.18790(47)
H13 H 0.03671(26) 0.35533(45) 0.22088(47)
H14 H 0.07518(26) 0.41260(45) 0.15420(47)
C8 C -0.01574(26) 0.43015(47) 0.13295(49)
H15 H -0.05118(26) 0.43243(47) 0.16657(49)
H16 H -0.01942(26) 0.36930(47) 0.09660(49)
C9 C -0.01185(28) 0.53565(48) 0.08734(47)
H17 H -0.04740(28) 0.54628(48) 0.05483(47)
H18 H 0.02253(28) 0.53152(48) 0.05191(47)
C10 C -0.00222(24) 0.63233(43) 0.14285(41)
H19 H 0.00013(24) 0.69910(43) 0.11247(41)
H20 H -0.03691(24) 0.63671(43) 0.17771(41)
N3 N 0.19889(19) 0.63607(34) 0.17481
C11 C 0.20709(25) 0.53314(43) 0.13121(46)
H21 H 0.24030(25) 0.54146(43) 0.09421(46)
H22 H 0.17128(25) 0.51986(43) 0.09977(46)
C12 C 0.21889(24) 0.43253(44) 0.18247(47)
H23 H 0.22531(24) 0.36923(44) 0.14921(47)
H24 H 0.18448(24) 0.41898(44) 0.21654(47)
C13 C 0.27467(26) 0.45245(46) 0.23399(48)
H25 H 0.30973(26) 0.45688(46) 0.19978(48)
H26 H 0.28036(26) 0.39230(46) 0.27052(48)
C14 C 0.26954(23) 0.55804(46) 0.28061(42)
H27 H 0.30677(23) 0.57322(46) 0.30842(42)
H28 H 0.23792(23) 0.55082(46) 0.32013(42)
C15 C 0.25402(23) 0.65189(44) 0.22252(41)
H29 H 0.24980(23) 0.71828(44) 0.25300(41)
H30 H 0.28743(23) 0.66132(44) 0.18600(41)
N4 N 0.23148(20) 0.91278(39) 0.15637(42)
C16 C 0.29494(25) 0.93668(45) 0.17738(48)
H31 H 0.31497(25) 0.96323(45) 0.12972(48)
H32 H 0.31459(25) 0.87056(45) 0.19446(48)
C17 C 0.30231(31) 1.02468(56) 0.23974(59)
H33 H 0.34393(31) 1.03936(56) 0.25260(59)
H34 H 0.28334(31) 0.99562(56) 0.28737(59)
C18 C 0.26933(30) 1.12509(52) 0.22174(52)
H35 H 0.28962(30) 1.15770(52) 0.17639(52)
H36 H 0.27105(30) 1.17537(52) 0.26629(52)
C19 C 0.2038(3) 1.10100(51) 0.20105(53)
H37 H 0.18464(30) 1.16682(51) 0.18242(53)
H38 H 0.18256(30) 1.07619(51) 0.24829(53)
C20 C 0.20046(32) 1.01085(53) 0.13828(55)
H39 H 0.15876(32) 0.99429(53) 0.12727(55)
H40 H 0.21830(32) 1.03863(53) 0.08946(55)
N5 N 0.10716(22) 0.74012(35) 0.35299(42)
C21 C 0.09730(24) 0.68102(46) 0.42841(45)
H41 H 0.07946(24) 0.61167(46) 0.41527(45)
H42 H 0.06869(24) 0.72150(46) 0.46029(45)
C22 C 0.15385(25) 0.66426(48) 0.47996(44)
H43 H 0.18224(25) 0.62173(48) 0.44922(44)
H44 H 0.14466(25) 0.62541(48) 0.52892(44)
C23 C 0.18254(29) 0.77268(50) 0.50007(50)
H45 H 0.21979(29) 0.76314(50) 0.5292(5)
H46 H 0.15506(29) 0.81278(50) 0.53393(50)
C24 C 0.19242(27) 0.83753(49) 0.42223(48)
H47 H 0.22274(27) 0.80122(49) 0.39043(48)
H48 H 0.20686(27) 0.90946(49) 0.43523(48)
C25 C 0.13494(25) 0.84485(48) 0.37318(49)
H49 H 0.10587(25) 0.88536(48) 0.40427(49)
H50 H 0.14221(25) 0.88431(48) 0.32392(49)
N6 N -0.04195(22) 0.72127(38) 0.36430(46)
C26 C -0.09742(27) 0.66198(54) 0.35523(52)
H51 H -0.08973(27) 0.59495(54) 0.32680(52)
H52 H -0.12315(27) 0.70666(54) 0.32207(52)
C27 C -0.13279(27) 0.64446(51) 0.43429(50)
H53 H -0.10809(27) 0.59762(51) 0.46721(50)
H54 H -0.17083(27) 0.60873(51) 0.42467(50)
C28 C -0.14180(33) 0.74935(51) 0.47990(59)
H55 H -0.15982(33) 0.73715(51) 0.53198(59)
H56 H -0.16934(33) 0.79278(51) 0.44847(59)
C29 C -0.08608(28) 0.81182(56) 0.48618(47)
H57 H -0.06022(28) 0.77198(56) 0.52240(47)
H58 H -0.09416(28) 0.88192(56) 0.50995(47)
C30 C -0.05184(27) 0.82333(48) 0.40794(49)
H59 H -0.07506(27) 0.87196(48) 0.37451(49)
H60 H -0.01304(27) 0.85642(48) 0.41736(49)
N7 N 0.00745(21) 0.89373(38) 0.21370(38)
C31 C 0.02875(28) 0.99865(43) 0.24750(51)
H61 H 0.06905(28) 0.98966(43) 0.26828(51)
H62 H 0.00254(28) 1.01639(43) 0.29195(51)
C32 C 0.02552(28) 1.09197(46) 0.18791(51)
H63 H 0.05372(28) 1.07642(46) 0.14522(51)
H64 H 0.03781(28) 1.15875(46) 0.21365(51)
C33 C -0.03763(27) 1.10545(47) 0.15224(49)
H65 H -0.03679(27) 1.15784(47) 0.10900(49)
H66 H -0.06486(27) 1.13160(47) 0.19318(49)
C34 C -0.05966(27) 0.99790(47) 0.12047(48)
H67 H -0.03666(27) 0.97918(47) 0.07316(48)
H68 H -0.10139(27) 1.00394(47) 0.10475(48)
C35 C -0.05411(25) 0.90827(43) 0.18089(50)
H69 H -0.08145(25) 0.92209(43) 0.22489(50)
H70 H -0.06584(25) 0.84044(43) 0.15621(50)
Li1 Li 0.21359(49) 0.76148(70) 0.08645(79)
Li2 Li 0.02927(44) 0.74756(72) 0.28237(80)
Li3 Li 0.11867(40) 0.66130(79) 0.11378(63)
Li4 Li 0.13040(37) 0.65946(80) 0.25732(61)
H71 H 0.0326(20) 0.878(4) 0.1723(33)
H72 H -0.0339(20) 0.6583(37) 0.4105(29)
H73 H 0.2015(21) 0.9047(39) 0.2094(30)
N8 N 0.29171(24) 0.75226(36) 0.01023(48)
H74 H 0.32463(24) 0.75626(36) 0.04220(48)
H75? H 0.26814(24) 0.71643(36) -0.02542(48)
C36 C 0.31538(48) 0.66201(82) -0.02882(78)
H76 H 0.28624(48) 0.63846(82) -0.06826(78)
H77 H 0.31887(48) 0.60465(82) 0.01055(78)
C37? C 0.34404(57) 0.68600(98) 0.01513(84)
H78? H 0.33171(57) 0.61491(98) 0.03345(84)
H79? H 0.37227(57) 0.71550(98) 0.05354(84)
C38 C 0.37665(26) 0.67236(50) -0.07009(48)
H80? H 0.35537(26) 0.61769(50) -0.10057(48)
H81? H 0.41739(26) 0.64677(50) -0.06279(48)
H82 H 0.38312(26) 0.61017(50) -0.10446(48)
H83 H 0.40844(26) 0.67387(50) -0.03048(48)
C39 C 0.37932(36) 0.77486(52) -0.11764(59)
H84? H 0.38763(36) 0.75424(52) -0.17257(59)
H85? H 0.41315(36) 0.81740(52) -0.09918(59)
H86 H 0.36013(36) 0.75954(52) -0.16851(59)
H87 H 0.42111(36) 0.79031(52) -0.12890(59)
C40 C 0.35211(56) 0.87362(88) -0.08347(80)
H88 H 0.34239(56) 0.92137(88) -0.1277(8)
H89 H 0.38146(56) 0.91021(88) -0.05025(80)
C41? C 0.33139(60) 0.8378(12) -0.11926(95)
H90? H 0.30363(60) 0.8095(12) -0.15873(95)
H91? H 0.34414(60) 0.9085(12) -0.13802(95)
C42 C 0.29501(27) 0.85171(44) -0.03861(44)
H92? H 0.31388(27) 0.90846(44) -0.00739(44)
H93? H 0.25441(27) 0.87436(44) -0.05091(44)
H94 H 0.29009(27) 0.91221(44) -0.00219(44)
H95 H 0.26089(27) 0.85182(44) -0.07462(44)

loop_
_atom_type_symbol
_atom_type_radius_bond
C 0.68
H 0.23
Li 0.99
N 0.83
